data_7130652
loop_
_publ_author_name
'Debnath, Snehasish'
'Chatterjee, Pabitra B.'

_publ_section_title
;
 Enantiopure chiroptical probes for circular dichroism and absorbance
 based detection of nerve gas simulants.
;
_journal_issue 64
_journal_name_full 'Chemical communications (Cambridge, England)'
_journal_page_first 9006
_journal_page_last 9009
_journal_paper_doi 10.1039/d2cc03392e
_journal_volume 58
_journal_year 2022
_chemical_absolute_configuration rm
_chemical_formula_moiety 'C26 H28 N O4 V, C2 H3 N '
_chemical_formula_sum 'C28 H31 N2 O4 V'
_chemical_formula_weight 510.49
_space_group_crystal_system orthorhombic
_space_group_IT_number 19
_space_group_name_Hall 'P 2ac 2ab'
_space_group_name_H-M_alt 'P 21 21 21'
_atom_sites_solution_hydrogens geom
_audit_creation_method SHELXL-2018/3
_audit_update_record
;
2022-06-15 deposited with the CCDC.	2022-07-10 downloaded from the CCDC.
;
_cell_angle_alpha 90
_cell_angle_beta 90
_cell_angle_gamma 90
_cell_formula_units_Z 4
_cell_length_a 6.9728(5)
_cell_length_b 16.9243(13)
_cell_length_c 21.2573(15)
_cell_measurement_reflns_used 9236
_cell_measurement_temperature 100(2)
_cell_measurement_theta_max 31.93
_cell_measurement_theta_min 2.26
_cell_volume 2508.6(3)
_computing_cell_refinement 'Bruker SAINT'
_computing_data_collection 'Bruker APEX4'
_computing_data_reduction 'Bruker SAINT'
_computing_molecular_graphics 'Bruker SHELXTL'
_computing_publication_material 'Bruker SHELXTL'
_computing_structure_refinement 'SHELXL-2018/3 (Sheldrick, 2018)'
_computing_structure_solution 'SHELXT 2018/2 (Sheldrick, 2018)'
_diffrn_ambient_temperature 100(2)
_diffrn_measured_fraction_theta_full 0.999
_diffrn_measured_fraction_theta_max 0.998
_diffrn_measurement_device_type 'Bruker D8 Quest'
_diffrn_measurement_method '\f and \w scans'
_diffrn_radiation_type MoK\a
_diffrn_radiation_wavelength 0.71073
_diffrn_reflns_av_R_equivalents 0.1105
_diffrn_reflns_av_unetI/netI 0.1112
_diffrn_reflns_Laue_measured_fraction_full 0.999
_diffrn_reflns_Laue_measured_fraction_max 0.998
_diffrn_reflns_limit_h_max 10
_diffrn_reflns_limit_h_min -10
_diffrn_reflns_limit_k_max 25
_diffrn_reflns_limit_k_min -24
_diffrn_reflns_limit_l_max 31
_diffrn_reflns_limit_l_min -31
_diffrn_reflns_number 30519
_diffrn_reflns_point_group_measured_fraction_full 0.999
_diffrn_reflns_point_group_measured_fraction_max 0.994
_diffrn_reflns_theta_full 25.242
_diffrn_reflns_theta_max 32.088
_diffrn_reflns_theta_min 2.263
_diffrn_source 'MICRO FOCUS TUBE'
_exptl_absorpt_coefficient_mu 0.432
_exptl_absorpt_correction_type multi-scan
_exptl_absorpt_process_details SADABS
_exptl_crystal_colour brown
_exptl_crystal_density_diffrn 1.352
_exptl_crystal_density_method 'not measured'
_exptl_crystal_description rectangular
_exptl_crystal_F_000 1072
_exptl_crystal_size_max 0.930
_exptl_crystal_size_mid 0.160
_exptl_crystal_size_min 0.060
_exptl_transmission_factor_max 0.7463
_exptl_transmission_factor_min 0.3586
_refine_diff_density_max 0.985
_refine_diff_density_min -0.854
_refine_diff_density_rms 0.087
_refine_ls_abs_structure_details
;
 Flack x determined using 2184 quotients [(I+)-(I-)]/[(I+)+(I-)]
 (Parsons, Flack and Wagner, Acta Cryst. B69 (2013) 249-259).
;
_refine_ls_abs_structure_Flack 0.07(2)
_refine_ls_extinction_method none
_refine_ls_goodness_of_fit_ref 0.931
_refine_ls_hydrogen_treatment constr
_refine_ls_matrix_type full
_refine_ls_number_parameters 321
_refine_ls_number_reflns 8730
_refine_ls_number_restraints 0
_refine_ls_restrained_S_all 0.931
_refine_ls_R_factor_all 0.0877
_refine_ls_R_factor_gt 0.0616
_refine_ls_shift/su_max 0.001
_refine_ls_shift/su_mean 0.000
_refine_ls_structure_factor_coef Fsqd
_refine_ls_weighting_details 'w=1/[\s^2^(Fo^2^)+(0.1000P)^2^] where P=(Fo^2^+2Fc^2^)/3'
_refine_ls_weighting_scheme calc
_refine_ls_wR_factor_gt 0.1505
_refine_ls_wR_factor_ref 0.1684
_reflns_Friedel_coverage 0.777
_reflns_Friedel_fraction_full 0.999
_reflns_Friedel_fraction_max 0.989
_reflns_number_gt 6780
_reflns_number_total 8730
_reflns_threshold_expression 'I > 2\s(I)'
_cod_data_source_file d2cc03392e5.cif
_cod_data_source_block SND432_2_0m_a
_cod_depositor_comments
;
The following automatic conversions were performed:

data item '_exptl_absorpt_correction_type' value 'MULTI SCAN' was
changed to 'multi-scan' in accordance with the
/home/data/users/saulius/crontab/automatic-downloads/current/RSC/lib/dictionaries/cif_core.dic
dictionary named 'cif_core.dic' version 2.4.2 last updated on
2011-04-26.

Automatic conversion script
Id: cif_fix_values 7556 2019-12-06 15:28:31Z antanas 
;
_cod_database_code 7130652
_shelx_shelxl_version_number 2018/3
_shelx_space_group_comment
;
The symmetry employed for this shelxl refinement is uniquely defined
by the following loop, which should always be used as a source of
symmetry information in preference to the above space-group names.
They are only intended as comments.
;
_shelx_estimated_absorpt_t_min 0.689
_shelx_estimated_absorpt_t_max 0.975

loop_
_space_group_symop_operation_xyz
'x, y, z'
'-x+1/2, -y, z+1/2'
'-x, y+1/2, -z+1/2'
'x+1/2, -y+1/2, -z'

loop_
_atom_site_label
_atom_site_type_symbol
_atom_site_fract_x
_atom_site_fract_y
_atom_site_fract_z
_atom_site_U_iso_or_equiv
_atom_site_adp_type
_atom_site_occupancy
_atom_site_site_symmetry_order
_atom_site_calc_flag
_atom_site_refinement_flags_posn
_atom_site_refinement_flags_adp
_atom_site_refinement_flags_occupancy
_atom_site_disorder_assembly
_atom_site_disorder_group
V001 V 0.61757(7) 0.49880(4) 0.53468(2) 0.01491(13) Uani 1 1 d . . . . .
O1 O 0.7402(4) 0.40528(15) 0.52409(12) 0.0194(5) Uani 1 1 d . . . . .
N1 N 0.5940(4) 0.49554(18) 0.42170(12) 0.0139(5) Uani 1 1 d . . . . .
C1 C 0.8346(5) 0.3684(2) 0.47673(16) 0.0166(6) Uani 1 1 d . . . . .
N2 N 0.9499(6) 0.6585(4) 0.7331(2) 0.0586(15) Uani 1 1 d . . . . .
C2 C 1.0090(5) 0.3311(2) 0.49148(16) 0.0178(6) Uani 1 1 d . . . . .
O2 O 0.7654(3) 0.58362(15) 0.51880(11) 0.0165(5) Uani 1 1 d . . . . .
C3 C 1.1005(5) 0.2895(2) 0.44382(15) 0.0180(6) Uani 1 1 d . . . . .
H3 H 1.217853 0.263455 0.453139 0.022 Uiso 1 1 calc R U . . .
O3 O 0.3632(3) 0.50869(16) 0.52178(11) 0.0197(5) Uani 1 1 d . . . . .
O4 O 0.6121(3) 0.50049(17) 0.61007(10) 0.0209(5) Uani 1 1 d . . . . .
C4 C 1.0271(5) 0.2842(2) 0.38252(16) 0.0189(7) Uani 1 1 d . . . . .
C5 C 0.8580(5) 0.3245(2) 0.36879(16) 0.0169(6) Uani 1 1 d . . . . .
H5 H 0.808114 0.323085 0.327215 0.020 Uiso 1 1 calc R U . . .
C6 C 0.7601(5) 0.3673(2) 0.41545(16) 0.0159(6) Uani 1 1 d . . . . .
C7 C 0.5784(5) 0.4113(2) 0.40121(16) 0.0160(6) Uani 1 1 d . . . . .
H7A H 0.552549 0.409226 0.355440 0.019 Uiso 1 1 calc R U . . .
H7AB H 0.469690 0.385802 0.423242 0.019 Uiso 1 1 calc R U . . .
C9 C 0.7998(4) 0.6162(2) 0.40903(15) 0.0135(6) Uani 1 1 d . . . . .
C8 C 0.7583(5) 0.5328(2) 0.38875(14) 0.0150(6) Uani 1 1 d . . . . .
H8A H 0.732148 0.532642 0.342980 0.018 Uiso 1 1 calc R U . . .
H8AB H 0.874232 0.500300 0.396034 0.018 Uiso 1 1 calc R U . . .
C10 C 0.8468(5) 0.6731(2) 0.36418(15) 0.0165(7) Uani 1 1 d . . . . .
H10 H 0.846089 0.658902 0.320936 0.020 Uiso 1 1 calc R U . . .
C11 C 0.8950(5) 0.7505(2) 0.38116(15) 0.0160(6) Uani 1 1 d . . . . .
C12 C 0.8910(5) 0.7700(2) 0.44507(15) 0.0158(6) Uani 1 1 d . . . . .
H12 H 0.918096 0.822931 0.457136 0.019 Uiso 1 1 calc R U . . .
C13 C 0.8489(5) 0.7148(2) 0.49176(14) 0.0149(6) Uani 1 1 d . . . . .
C14 C 0.8034(4) 0.6376(2) 0.47257(16) 0.0144(6) Uani 1 1 d . . . . .
C22 C 0.2712(5) 0.5133(2) 0.46226(15) 0.0199(7) Uani 1 1 d . . . . .
H22A H 0.161844 0.550472 0.464601 0.024 Uiso 1 1 calc R U . . .
H22B H 0.220944 0.460635 0.450382 0.024 Uiso 1 1 calc R U . . .
C23 C 0.9567(5) 0.8093(2) 0.33217(15) 0.0207(7) Uani 1 1 d . . . . .
H23A H 1.072797 0.790129 0.311139 0.031 Uiso 1 1 calc R U . . .
H23B H 0.983440 0.860186 0.352339 0.031 Uiso 1 1 calc R U . . .
H23C H 0.854097 0.815896 0.301112 0.031 Uiso 1 1 calc R U . . .
C24 C 0.8567(5) 0.7374(2) 0.56019(15) 0.0171(6) Uani 1 1 d . . . . .
H24A H 0.990472 0.745667 0.572700 0.026 Uiso 1 1 calc R U . . .
H24B H 0.800904 0.694906 0.585653 0.026 Uiso 1 1 calc R U . . .
H24C H 0.783876 0.786178 0.566786 0.026 Uiso 1 1 calc R U . . .
C25 C 1.1339(6) 0.2374(2) 0.33348(17) 0.0241(7) Uani 1 1 d . . . . .
H25A H 1.052912 0.230977 0.296155 0.036 Uiso 1 1 calc R U . . .
H25B H 1.166734 0.185279 0.350469 0.036 Uiso 1 1 calc R U . . .
H25C H 1.251698 0.265453 0.321894 0.036 Uiso 1 1 calc R U . . .
C26 C 1.0921(5) 0.3380(2) 0.55638(16) 0.0225(7) Uani 1 1 d . . . . .
H26A H 1.214477 0.309624 0.558176 0.034 Uiso 1 1 calc R U . . .
H26B H 1.002829 0.315165 0.586958 0.034 Uiso 1 1 calc R U . . .
H26C H 1.113398 0.393891 0.566377 0.034 Uiso 1 1 calc R U . . .
C27 C 1.0459(7) 0.5592(3) 0.6449(2) 0.0440(12) Uani 1 1 d . . . . .
H27A H 0.994581 0.578044 0.604648 0.066 Uiso 1 1 calc R U . . .
H27B H 0.994047 0.506639 0.654000 0.066 Uiso 1 1 calc R U . . .
H27C H 1.186057 0.556342 0.642388 0.066 Uiso 1 1 calc R U . . .
C28 C 0.9910(6) 0.6135(4) 0.6946(2) 0.0439(13) Uani 1 1 d . . . . .
C21 C 0.3643(5) 0.6141(2) 0.31097(15) 0.0188(6) Uani 1 1 d . . . . .
H21 H 0.447458 0.653961 0.326674 0.023 Uiso 1 1 calc R U . . .
C20 C 0.2780(6) 0.6237(3) 0.25235(16) 0.0246(8) Uani 1 1 d . . . . .
H20 H 0.302869 0.669649 0.228069 0.029 Uiso 1 1 calc R U . . .
C19 C 0.1544(6) 0.5651(3) 0.22937(18) 0.0276(9) Uani 1 1 d . . . . .
H19 H 0.094498 0.571384 0.189535 0.033 Uiso 1 1 calc R U . . .
C18 C 0.1203(5) 0.4990(3) 0.26457(17) 0.0255(7) Uani 1 1 d . . . . .
H18 H 0.035705 0.459570 0.248965 0.031 Uiso 1 1 calc R U . . .
C17 C 0.2077(5) 0.4883(2) 0.32299(16) 0.0204(7) Uani 1 1 d . . . . .
H17 H 0.184131 0.441574 0.346495 0.024 Uiso 1 1 calc R U . . .
C16 C 0.3296(4) 0.5464(2) 0.34688(16) 0.0174(7) Uani 1 1 d . . . . .
C15 C 0.4140(4) 0.5416(2) 0.41279(15) 0.0151(6) Uani 1 1 d . . . . .
H15 H 0.446514 0.597169 0.424648 0.018 Uiso 1 1 calc R U . . .

loop_
_atom_site_aniso_label
_atom_site_aniso_U_11
_atom_site_aniso_U_22
_atom_site_aniso_U_33
_atom_site_aniso_U_23
_atom_site_aniso_U_13
_atom_site_aniso_U_12
V001 0.0171(2) 0.0156(3) 0.0121(2) 0.0009(2) 0.00212(17) 0.0001(3)
O1 0.0236(12) 0.0173(13) 0.0174(11) 0.0022(9) 0.0018(10) 0.0036(10)
N1 0.0139(11) 0.0124(13) 0.0154(11) 0.0003(10) -0.0001(8) 0.0000(12)
C1 0.0199(15) 0.0141(16) 0.0157(15) 0.0009(11) -0.0007(12) 0.0010(12)
N2 0.035(2) 0.112(5) 0.029(2) 0.012(3) 0.0046(17) 0.016(3)
C2 0.0214(15) 0.0118(17) 0.0203(15) 0.0027(12) -0.0017(12) 0.0000(13)
O2 0.0193(11) 0.0184(13) 0.0119(10) 0.0014(8) 0.0000(9) -0.0021(10)
C3 0.0172(15) 0.0164(17) 0.0204(15) 0.0018(12) -0.0001(12) 0.0001(13)
O3 0.0144(10) 0.0278(15) 0.0170(10) 0.0012(10) 0.0024(8) 0.0006(11)
O4 0.0266(11) 0.0220(12) 0.0142(10) 0.0019(10) 0.0039(8) 0.0008(14)
C4 0.0203(16) 0.0161(18) 0.0204(16) 0.0009(12) 0.0017(12) 0.0020(13)
C5 0.0203(15) 0.0134(16) 0.0170(15) 0.0010(11) -0.0002(12) -0.0008(14)
C6 0.0166(14) 0.0132(16) 0.0178(14) 0.0023(11) 0.0006(12) -0.0004(12)
C7 0.0171(14) 0.0140(16) 0.0168(15) -0.0007(11) -0.0011(11) -0.0005(12)
C9 0.0110(13) 0.0156(16) 0.0140(14) -0.0005(11) 0.0001(10) 0.0008(12)
C8 0.0154(14) 0.0178(16) 0.0117(13) -0.0001(11) 0.0006(11) 0.0002(12)
C10 0.0179(15) 0.0202(17) 0.0114(14) 0.0021(11) 0.0003(11) -0.0013(13)
C11 0.0146(13) 0.0197(17) 0.0136(13) 0.0018(11) -0.0014(11) -0.0017(13)
C12 0.0137(13) 0.0179(16) 0.0157(14) -0.0006(11) 0.0008(11) -0.0033(13)
C13 0.0136(14) 0.0186(17) 0.0124(13) -0.0010(11) -0.0005(10) -0.0013(12)
C14 0.0129(13) 0.0185(17) 0.0119(13) 0.0004(11) -0.0005(11) -0.0017(12)
C22 0.0177(13) 0.024(2) 0.0177(14) -0.0002(13) 0.0020(11) -0.0005(13)
C23 0.0254(17) 0.0213(19) 0.0154(15) 0.0024(12) -0.0005(12) -0.0046(15)
C24 0.0167(14) 0.0198(18) 0.0149(14) -0.0016(11) 0.0007(11) -0.0021(13)
C25 0.0246(17) 0.025(2) 0.0229(17) -0.0012(13) 0.0018(14) 0.0081(16)
C26 0.0257(17) 0.0235(19) 0.0182(15) 0.0040(12) -0.0035(13) 0.0019(15)
C27 0.042(3) 0.051(3) 0.040(3) 0.006(2) -0.019(2) 0.003(2)
C28 0.026(2) 0.082(4) 0.023(2) 0.015(2) -0.0038(16) 0.008(2)
C21 0.0210(15) 0.0194(17) 0.0160(14) -0.0016(12) -0.0009(12) 0.0026(14)
C20 0.0310(18) 0.028(2) 0.0147(15) -0.0010(13) -0.0039(13) 0.0069(17)
C19 0.0258(18) 0.035(2) 0.0218(17) -0.0104(15) -0.0076(14) 0.0084(17)
C18 0.0195(14) 0.031(2) 0.0266(16) -0.0128(16) -0.0039(12) 0.005(2)
C17 0.0182(14) 0.020(2) 0.0227(15) -0.0067(13) -0.0004(11) 0.0009(14)
C16 0.0138(14) 0.0208(18) 0.0176(15) -0.0043(12) -0.0013(11) 0.0020(12)
C15 0.0140(14) 0.0160(16) 0.0153(14) -0.0015(11) -0.0001(11) -0.0007(12)

loop_
_atom_type_symbol
_atom_type_description
_atom_type_scat_dispersion_real
_atom_type_scat_dispersion_imag
_atom_type_scat_source
C C 0.0033 0.0016 'International Tables Vol C Tables 4.2.6.8 and 6.1.1.4'
H H 0.0000 0.0000 'International Tables Vol C Tables 4.2.6.8 and 6.1.1.4'
N N 0.0061 0.0033 'International Tables Vol C Tables 4.2.6.8 and 6.1.1.4'
O O 0.0106 0.0060 'International Tables Vol C Tables 4.2.6.8 and 6.1.1.4'
V V 0.3005 0.5294 'International Tables Vol C Tables 4.2.6.8 and 6.1.1.4'

loop_
_geom_angle_atom_site_label_1
_geom_angle_atom_site_label_2
_geom_angle_atom_site_label_3
_geom_angle
_geom_angle_site_symmetry_1
_geom_angle_site_symmetry_3
_geom_angle_publ_flag
O4 V001 O2 100.78(13) . . ?
O4 V001 O3 97.29(12) . . ?
O2 V001 O3 117.46(12) . . ?
O4 V001 O1 98.69(13) . . ?
O2 V001 O1 113.76(12) . . ?
O3 V001 O1 121.76(12) . . ?
O4 V001 N1 174.70(11) . . ?
O2 V001 N1 82.55(10) . . ?
O3 V001 N1 77.47(9) . . ?
O1 V001 N1 83.59(11) . . ?
C1 O1 V001 136.4(2) . . ?
C8 N1 C15 111.6(3) . . ?
C8 N1 C7 108.9(2) . . ?
C15 N1 C7 113.6(2) . . ?
C8 N1 V001 114.10(18) . . ?
C15 N1 V001 99.93(18) . . ?
C7 N1 V001 108.52(19) . . ?
O1 C1 C6 121.1(3) . . ?
O1 C1 C2 117.5(3) . . ?
C6 C1 C2 121.5(3) . . ?
C3 C2 C1 117.5(3) . . ?
C3 C2 C26 122.2(3) . . ?
C1 C2 C26 120.3(3) . . ?
C14 O2 V001 141.1(2) . . ?
C2 C3 C4 122.8(3) . . ?
C22 O3 V001 125.8(2) . . ?
C5 C4 C3 118.2(3) . . ?
C5 C4 C25 122.1(3) . . ?
C3 C4 C25 119.7(3) . . ?
C4 C5 C6 121.1(3) . . ?
C1 C6 C5 118.8(3) . . ?
C1 C6 C7 119.6(3) . . ?
C5 C6 C7 121.6(3) . . ?
N1 C7 C6 110.7(3) . . ?
C10 C9 C14 118.5(3) . . ?
C10 C9 C8 119.8(3) . . ?
C14 C9 C8 121.5(3) . . ?
N1 C8 C9 114.3(3) . . ?
C9 C10 C11 121.8(3) . . ?
C12 C11 C10 117.8(3) . . ?
C12 C11 C23 121.5(3) . . ?
C10 C11 C23 120.6(3) . . ?
C13 C12 C11 122.5(3) . . ?
C12 C13 C14 117.7(3) . . ?
C12 C13 C24 120.7(3) . . ?
C14 C13 C24 121.7(3) . . ?
O2 C14 C9 121.2(3) . . ?
O2 C14 C13 117.1(3) . . ?
C9 C14 C13 121.7(3) . . ?
O3 C22 C15 109.6(3) . . ?
N2 C28 C27 178.0(6) . . ?
C20 C21 C16 120.6(3) . . ?
C21 C20 C19 119.7(4) . . ?
C18 C19 C20 119.7(4) . . ?
C19 C18 C17 121.1(4) . . ?
C18 C17 C16 120.0(4) . . ?
C17 C16 C21 119.0(3) . . ?
C17 C16 C15 122.2(3) . . ?
C21 C16 C15 118.6(3) . . ?
N1 C15 C16 118.1(3) . . ?
N1 C15 C22 107.3(3) . . ?
C16 C15 C22 113.5(3) . . ?

loop_
_geom_bond_atom_site_label_1
_geom_bond_atom_site_label_2
_geom_bond_distance
_geom_bond_site_symmetry_2
_geom_bond_publ_flag
V001 O4 1.603(2) . ?
V001 O2 1.799(3) . ?
V001 O3 1.802(2) . ?
V001 O1 1.813(3) . ?
V001 N1 2.408(3) . ?
O1 C1 1.355(4) . ?
N1 C8 1.484(4) . ?
N1 C15 1.489(4) . ?
N1 C7 1.494(4) . ?
C1 C6 1.403(5) . ?
C1 C2 1.406(5) . ?
N2 C28 1.154(7) . ?
C2 C3 1.389(5) . ?
C2 C26 1.501(5) . ?
O2 C14 1.368(4) . ?
C3 C4 1.403(5) . ?
O3 C22 1.421(4) . ?
C4 C5 1.394(5) . ?
C4 C25 1.506(5) . ?
C5 C6 1.405(5) . ?
C6 C7 1.501(5) . ?
C9 C10 1.394(5) . ?
C9 C14 1.399(4) . ?
C9 C8 1.503(5) . ?
C10 C11 1.400(5) . ?
C11 C12 1.399(4) . ?
C11 C23 1.503(5) . ?
C12 C13 1.395(5) . ?
C13 C14 1.405(5) . ?
C13 C24 1.505(4) . ?
C22 C15 1.526(5) . ?
C27 C28 1.452(8) . ?
C21 C20 1.393(5) . ?
C21 C16 1.399(5) . ?
C20 C19 1.401(6) . ?
C19 C18 1.368(6) . ?
C18 C17 1.395(5) . ?
C17 C16 1.395(5) . ?
C16 C15 1.522(4) . ?
